data_2011340
loop_
_publ_author_name
'Jeyakanthan, J.'
'Shanmuga Sundara Raj, S.'
'Velmurugan, D.'
'Fun, Hoong-Kun'
'Rajan, T. Joseph'
'Ramakrishnan, V.T.'

_publ_section_title
;
 Two benzoylaminoacridinedione derivatives
;
_journal_issue 9
_journal_name_full 'Acta Crystallographica Section C'
_journal_page_first 1109
_journal_page_last 1112
_journal_paper_doi 10.1107/S0108270199016455
_journal_volume 56
_journal_year 2000
_chemical_formula_moiety 'C21 H22 N2 O3 , H2 O'
_chemical_formula_sum 'C21 H24 N2 O4'
_chemical_formula_weight 368.42
_chemical_name_systematic 10-(4-methylbenzoylamino)-3,4,6,7,9,10-hexahydro-1,8-(2H,5H)-acridinedione(II)
_space_group_IT_number 15
_symmetry_cell_setting monoclinic
_symmetry_space_group_name_Hall '-C 2yc'
_symmetry_space_group_name_H-M 'C 1 2/c 1'
_audit_creation_method SHELXL-97
_cell_angle_alpha 90.00
_cell_angle_beta 132.1400(10)
_cell_angle_gamma 90.00
_cell_formula_units_Z 8
_cell_length_a 23.2343(10)
_cell_length_b 13.8327(6)
_cell_length_c 16.3286(7)
_cell_measurement_reflns_used 6666
_cell_measurement_temperature 293(2)
_cell_measurement_theta_max 28.34
_cell_measurement_theta_min 1.89
_cell_volume 3891.4(3)
_computing_molecular_graphics 'ZORTEP (Zsolnai, 1997)'
_computing_publication_material 'SHELXL97 and PARST (Nardelli, 1983, 1995)'
_computing_structure_refinement 'SHELXL97 (Sheldrick, 1997)'
_computing_structure_solution 'SHELXS97 (Sheldrick, 1990)'
_diffrn_ambient_temperature 293(2)
_diffrn_detector_area_resol_mean 8.33
_diffrn_measured_fraction_theta_full .476
_diffrn_measured_fraction_theta_max .476
_diffrn_measurement_device_type 'Siemens SMART CCD area detector Diffractometer'
_diffrn_measurement_method '\w scans'
_diffrn_radiation_monochromator graphite
_diffrn_radiation_source 'fine-focus sealed tube'
_diffrn_radiation_type MoK\a
_diffrn_radiation_wavelength .71073
_diffrn_reflns_av_R_equivalents .0307
_diffrn_reflns_av_sigmaI/netI .0341
_diffrn_reflns_limit_h_max 20
_diffrn_reflns_limit_h_min -27
_diffrn_reflns_limit_k_max 16
_diffrn_reflns_limit_k_min -14
_diffrn_reflns_limit_l_max 19
_diffrn_reflns_limit_l_min -19
_diffrn_reflns_number 10281
_diffrn_reflns_theta_full 25.00
_diffrn_reflns_theta_max 25.00
_diffrn_reflns_theta_min 1.89
_diffrn_standards_decay_% 1
_exptl_absorpt_coefficient_mu .088
_exptl_absorpt_correction_type none
_exptl_crystal_colour Yellow
_exptl_crystal_density_diffrn 1.258
_exptl_crystal_density_meas ?
_exptl_crystal_density_method 'not measured'
_exptl_crystal_description block
_exptl_crystal_F_000 1568
_exptl_crystal_size_max .48
_exptl_crystal_size_mid .44
_exptl_crystal_size_min .36
_refine_diff_density_max .308
_refine_diff_density_min -.319
_refine_ls_extinction_method none
_refine_ls_goodness_of_fit_ref .945
_refine_ls_hydrogen_treatment 'constr(execpt water molecule)'
_refine_ls_matrix_type full
_refine_ls_number_parameters 253
_refine_ls_number_reflns 3424
_refine_ls_number_restraints 0
_refine_ls_restrained_S_all .945
_refine_ls_R_factor_all .0705
_refine_ls_R_factor_gt .0553
_refine_ls_shift/su_max .003
_refine_ls_shift/su_mean .000
_refine_ls_structure_factor_coef Fsqd
_refine_ls_weighting_details 'w=1/[\s^2^(Fo^2^)+(0.1225P)^2^+2.3517P] where P=(Fo^2^+2Fc^2^)/3'
_refine_ls_weighting_scheme calc
_refine_ls_wR_factor_ref .1897
_reflns_number_gt 2634
_reflns_number_total 3424
_reflns_threshold_expression >2sigma(I)
_cod_data_source_file ka1336.cif
_cod_data_source_block II
_cod_depositor_comments
;
The following automatic conversions were performed:
'_symmetry_cell_setting' value 'Monoclinic' changed to 'monoclinic'
according to '/home/saulius/struct/CIF-dictionaries/cif_core.dic'
dictionary named 'cif_core.dic' version 2.4.1 from 2010-06-29.

Automatic conversion script
Id: cif_fix_enum 1527 2010-12-29 10:47:43Z saulius 

The following automatic conversions were performed:

'_symmetry_cell_setting' value 'Monoclinic' changed to 'monoclinic'
according to /home/saulius/struct/CIF-dictionaries/cif_core.dic
dictionary named 'cif_core.dic' version 2.4.1 from 2010-06-29.

Automatic conversion script
Id: cif_fix_values 1715 2011-07-08 13:25:40Z adriana 

The following automatic conversions were performed:

'_exptl_crystal_density_meas' value 'not measured' was changed to '?'
- the value is perceived as not measured.

Automatic conversion script
Id: cif_fix_values 3008 2015-01-20 13:52:24Z robertas 

The following automatic conversions were performed:

'_refine_ls_weighting_scheme' value 'calc
w=1/[\s^2^(Fo^2^)+(0.1225P)^2^+2.3517P] where P=(Fo^2^+2Fc^2^)/3' was
changed to 'calc'. New tag '_refine_ls_weighting_details' was
created. The value of the new tag was set to
'w=1/[\s^2^(Fo^2^)+(0.1225P)^2^+2.3517P] where P=(Fo^2^+2Fc^2^)/3'.

Automatic conversion script
Id: cif_fix_values 3143 2015-03-26 13:38:13Z robertas 
;
_cod_original_sg_symbol_H-M 'C 2/c'
_cod_database_code 2011340
_cod_database_fobs_code 2011340

loop_
_symmetry_equiv_pos_as_xyz
'x, y, z'
'-x, y, -z+1/2'
'x+1/2, y+1/2, z'
'-x+1/2, y+1/2, -z+1/2'
'-x, -y, -z'
'x, -y, z-1/2'
'-x+1/2, -y+1/2, -z'
'x+1/2, -y+1/2, z-1/2'

loop_
_atom_site_label
_atom_site_fract_x
_atom_site_fract_y
_atom_site_fract_z
_atom_site_U_iso_or_equiv
_atom_site_adp_type
_atom_site_calc_flag
_atom_site_refinement_flags
_atom_site_occupancy
_atom_site_disorder_assembly
_atom_site_disorder_group
_atom_site_type_symbol
O1 .19154(13) .35055(13) .14221(17) .0917(6) Uani d . 1 . . O
O2 .14732(16) .41574(14) .39752(19) .1088(8) Uani d . 1 . . O
O3 .01368(10) .01930(11) .11193(14) .0711(5) Uani d . 1 . . O
O1W .27048(12) -.07556(15) .47128(16) .0761(5) Uani d . 1 . . O
HWA .3006(18) -.025(2) .509(3) .085(9) Uiso d . 1 . . H
HWB .294(2) -.098(2) .446(3) .114(12) Uiso d . 1 . . H
C1 .19224(15) .26294(18) .1572(2) .0676(6) Uani d . 1 . . C
C1A .17132(13) .22895(14) .21847(17) .0558(5) Uani d . 1 . . C
C2 .2088(2) .1891(2) .1077(3) .0911(9) Uani d . 1 . . C
H2A .1614 .1763 .0322 .109 Uiso calc R 1 . . H
H2B .2464 .2156 .1055 .109 Uiso calc R 1 . . H
C3 .2390(2) .0973(2) .1697(3) .0950(9) Uani d . 1 . . C
H3A .2910 .1077 .2403 .114 Uiso calc R 1 . . H
H3B .2423 .0502 .1290 .114 Uiso calc R 1 . . H
C4 .18877(16) .05684(17) .1894(2) .0677(6) Uani d . 1 . . C
H4A .1416 .0303 .1210 .081 Uiso calc R 1 . . H
H4B .2162 .0048 .2429 .081 Uiso calc R 1 . . H
C4A .16805(12) .13331(14) .23127(16) .0527(5) Uani d . 1 . . C
C5 .13821(16) .32860(19) .4007(2) .0752(7) Uani d . 1 . . C
C5A .14027(12) .26131(16) .33461(17) .0573(5) Uani d . 1 . . C
C6 .1286(3) .2902(3) .4756(3) .1134(12) Uani d . 1 . . C
H6A .1781 .2955 .5508 .136 Uiso calc R 1 . . H
H6B .0921 .3313 .4695 .136 Uiso calc R 1 . . H
C7 .1032(3) .1953(3) .4580(4) .153(2) Uani d . 1 . . C
H7A .0471 .1974 .4081 .183 Uiso calc R 1 . . H
H7B .1220 .1710 .5280 .183 Uiso calc R 1 . . H
C8 .12297(17) .12158(19) .4140(2) .0735(7) Uani d . 1 . . C
H8A .0813 .0746 .3709 .088 Uiso calc R 1 . . H
H8B .1697 .0877 .4752 .088 Uiso calc R 1 . . H
C8A .13548(11) .16539(15) .34328(16) .0522(5) Uani d . 1 . . C
C9 .14962(18) .30370(16) .2601(2) .0739(7) Uani d . 1 . . C
H9A .1895 .3532 .2999 .089 Uiso calc R 1 . . H
H9B .1014 .3343 .1978 .089 Uiso calc R 1 . . H
N10 .14564(11) .10201(11) .28778(15) .0575(5) Uani d . 1 . . N
N11 .13047(11) .00379(11) .28438(15) .0568(5) Uani d . 1 . . N
H11 .1626 -.0326 .3410 .068 Uiso calc R 1 . . H
C12 .06327(12) -.03293(14) .18885(16) .0510(5) Uani d . 1 . . C
C13 .05681(11) -.13969(14) .18533(15) .0481(5) Uani d . 1 . . C
C14 .01321(13) -.18396(16) .08280(18) .0620(6) Uani d . 1 . . C
H14 -.0110 -.1465 .0199 .074 Uiso calc R 1 . . H
C15 .00567(15) -.28268(17) .0739(2) .0698(6) Uani d . 1 . . C
H15 -.0231 -.3112 .0047 .084 Uiso calc R 1 . . H
C16 .03971(14) -.34104(16) .1652(2) .0673(6) Uani d . 1 . . C
C17 .08318(16) -.29647(17) .2667(2) .0740(7) Uani d . 1 . . C
H17 .1069 -.3340 .3294 .089 Uiso calc R 1 . . H
C18 .09226(14) -.19757(16) .27738(18) .0639(6) Uani d . 1 . . C
H18 .1224 -.1694 .3470 .077 Uiso calc R 1 . . H
C19 .0291(2) -.44942(19) .1527(3) .1095(12) Uani d . 1 . . C
H19A .0484 -.4740 .1199 .164 Uiso calc R 1 . . H
H19B -.0250 -.4647 .1062 .164 Uiso calc R 1 . . H
H19C .0573 -.4784 .2240 .164 Uiso calc R 1 . . H

loop_
_atom_site_aniso_label
_atom_site_aniso_U_11
_atom_site_aniso_U_22
_atom_site_aniso_U_33
_atom_site_aniso_U_12
_atom_site_aniso_U_13
_atom_site_aniso_U_23
O1 .1211(16) .0650(11) .0996(14) -.0179(10) .0784(13) .0095(10)
O2 .156(2) .0601(12) .1017(15) .0000(12) .0827(16) -.0231(10)
O3 .0722(10) .0569(9) .0708(10) .0182(8) .0425(9) .0156(8)
O1W .0780(11) .0680(11) .0724(11) .0048(9) .0464(10) -.0097(9)
C1 .0706(14) .0634(14) .0644(14) -.0104(11) .0434(12) .0054(11)
C1A .0644(12) .0465(11) .0515(11) -.0038(9) .0368(10) .0009(8)
C2 .118(2) .089(2) .114(2) -.0013(17) .097(2) .0096(17)
C3 .123(2) .086(2) .129(3) .0077(17) .106(2) .0054(18)
C4 .0876(16) .0526(13) .0862(16) .0046(11) .0679(15) .0018(11)
C4A .0583(11) .0478(11) .0529(11) -.0002(9) .0377(10) .0010(8)
C5 .0818(16) .0657(16) .0636(14) .0055(12) .0428(13) -.0125(11)
C5A .0573(12) .0529(12) .0492(11) -.0014(9) .0306(10) -.0081(9)
C6 .163(4) .104(3) .115(3) .021(2) .110(3) -.005(2)
C7 .257(6) .129(3) .206(5) -.084(3) .210(5) -.082(3)
C8 .0814(16) .0799(17) .0794(16) -.0027(13) .0622(14) -.0007(13)
C8A .0501(11) .0533(12) .0489(11) -.0005(9) .0314(9) -.0033(8)
C9 .109(2) .0422(11) .0741(15) -.0055(12) .0629(15) -.0046(10)
N10 .0808(12) .0381(9) .0689(11) -.0011(8) .0564(10) .0005(8)
N11 .0708(11) .0383(9) .0604(10) .0004(7) .0437(10) .0058(7)
C12 .0597(12) .0465(11) .0575(12) .0079(9) .0437(11) .0071(9)
C13 .0487(10) .0468(11) .0525(11) .0026(8) .0356(9) .0043(8)
C14 .0615(12) .0590(13) .0505(11) .0041(10) .0314(10) .0065(9)
C15 .0710(15) .0594(14) .0594(13) -.0045(11) .0357(12) -.0071(10)
C16 .0658(13) .0497(12) .0764(15) -.0026(10) .0436(12) .0009(11)
C17 .0856(17) .0538(13) .0682(15) -.0027(11) .0457(14) .0146(11)
C18 .0748(14) .0577(13) .0523(12) -.0067(10) .0398(12) .0034(9)
C19 .127(3) .0533(16) .121(3) -.0095(16) .072(2) -.0022(16)

loop_
_atom_type_symbol
_atom_type_description
_atom_type_scat_dispersion_real
_atom_type_scat_dispersion_imag
_atom_type_scat_source
C C .0033 .0016 'International Tables Vol C Tables 4.2.6.8 and 6.1.1.4'
H H .0000 .0000 'International Tables Vol C Tables 4.2.6.8 and 6.1.1.4'
N N .0061 .0033 'International Tables Vol C Tables 4.2.6.8 and 6.1.1.4'
O O .0106 .0060 'International Tables Vol C Tables 4.2.6.8 and 6.1.1.4'

loop_
_geom_angle_atom_site_label_1
_geom_angle_atom_site_label_2
_geom_angle_atom_site_label_3
_geom_angle
_geom_angle_publ_flag
O1 C1 C1A 119.2(2) yes
O1 C1 C2 122.3(2) yes
C1A C1 C2 118.4(2) ?
C4A C1A C1 120.2(2) ?
C4A C1A C9 122.3(2) ?
C1 C1A C9 117.34(19) ?
C3 C2 C1 113.0(2) ?
C3 C2 H2A 109.0 ?
C1 C2 H2A 109.0 ?
C3 C2 H2B 109.0 ?
C1 C2 H2B 109.0 ?
H2A C2 H2B 107.8 ?
C2 C3 C4 112.7(3) ?
C2 C3 H3A 109.1 ?
C4 C3 H3A 109.1 ?
C2 C3 H3B 109.1 ?
C4 C3 H3B 109.1 ?
H3A C3 H3B 107.8 ?
C4A C4 C3 111.4(2) ?
C4A C4 H4A 109.3 ?
C3 C4 H4A 109.3 ?
C4A C4 H4B 109.3 ?
C3 C4 H4B 109.3 ?
H4A C4 H4B 108.0 ?
C1A C4A N10 119.36(19) yes
C1A C4A C4 123.5(2) ?
N10 C4A C4 117.18(17) yes
O2 C5 C5A 120.3(3) yes
O2 C5 C6 120.8(2) yes
C5A C5 C6 118.9(3) ?
C8A C5A C5 120.5(2) ?
C8A C5A C9 122.71(19) ?
C5 C5A C9 116.8(2) ?
C7 C6 C5 116.6(3) ?
C7 C6 H6A 108.1 ?
C5 C6 H6A 108.1 ?
C7 C6 H6B 108.1 ?
C5 C6 H6B 108.1 ?
H6A C6 H6B 107.3 ?
C6 C7 C8 121.5(3) ?
C6 C7 H7A 107.0 ?
C8 C7 H7A 107.0 ?
C6 C7 H7B 107.0 ?
C8 C7 H7B 107.0 ?
H7A C7 H7B 106.7 ?
C7 C8 C8A 112.2(2) ?
C7 C8 H8A 109.2 ?
C8A C8 H8A 109.2 ?
C7 C8 H8B 109.2 ?
C8A C8 H8B 109.2 ?
H8A C8 H8B 107.9 ?
C5A C8A N10 119.38(19) yes
C5A C8A C8 123.6(2) ?
N10 C8A C8 116.99(19) yes
C5A C9 C1A 112.11(18) ?
C5A C9 H9A 109.2 ?
C1A C9 H9A 109.2 ?
C5A C9 H9B 109.2 ?
C1A C9 H9B 109.2 ?
H9A C9 H9B 107.9 ?
C8A N10 N11 119.41(17) yes
C8A N10 C4A 122.43(16) yes
N11 N10 C4A 118.12(16) yes
C12 N11 N10 118.22(17) yes
C12 N11 H11 120.9 ?
N10 N11 H11 120.9 ?
O3 C12 N11 121.54(19) yes
O3 C12 C13 123.35(19) yes
N11 C12 C13 115.09(16) yes
C18 C13 C14 118.37(19) ?
C18 C13 C12 124.28(18) ?
C14 C13 C12 117.34(17) ?
C15 C14 C13 120.3(2) ?
C15 C14 H14 119.9 ?
C13 C14 H14 119.9 ?
C14 C15 C16 121.8(2) ?
C14 C15 H15 119.1 ?
C16 C15 H15 119.1 ?
C17 C16 C15 117.5(2) ?
C17 C16 C19 121.9(2) ?
C15 C16 C19 120.6(2) ?
C18 C17 C16 121.5(2) ?
C18 C17 H17 119.3 ?
C16 C17 H17 119.3 ?
C17 C18 C13 120.5(2) ?
C17 C18 H18 119.7 ?
C13 C18 H18 119.7 ?
C16 C19 H19A 109.5 ?
C16 C19 H19B 109.5 ?
H19A C19 H19B 109.5 ?
C16 C19 H19C 109.5 ?
H19A C19 H19C 109.5 ?
H19B C19 H19C 109.5 ?

loop_
_geom_bond_atom_site_label_1
_geom_bond_atom_site_label_2
_geom_bond_site_symmetry_2
_geom_bond_distance
_geom_bond_publ_flag
O1 C1 . 1.234(3) yes
O2 C5 . 1.231(3) yes
O3 C12 . 1.219(2) yes
C1 C1A . 1.453(3) yes
C1 C2 . 1.504(4) ?
C1A C4A . 1.350(3) yes
C1A C9 . 1.499(3) yes
C2 C3 . 1.476(4) ?
C2 H2A . .9700 ?
C2 H2B . .9700 ?
C3 C4 . 1.511(4) ?
C3 H3A . .9700 ?
C3 H3B . .9700 ?
C4 C4A . 1.503(3) yes
C4 H4A . .9700 ?
C4 H4B . .9700 ?
C4A N10 . 1.398(3) yes
C5 C5A . 1.450(3) yes
C5 C6 . 1.480(5) ?
C5A C8A . 1.347(3) yes
C5A C9 . 1.491(3) yes
C6 C7 . 1.389(5) ?
C6 H6A . .9700 ?
C6 H6B . .9700 ?
C7 C8 . 1.487(4) ?
C7 H7A . .9700 ?
C7 H7B . .9700 ?
C8 C8A . 1.495(3) yes
C8 H8A . .9700 ?
C8 H8B . .9700 ?
C8A N10 . 1.390(3) yes
C9 H9A . .9700 ?
C9 H9B . .9700 ?
N10 N11 . 1.395(2) yes
N11 C12 . 1.364(3) yes
N11 H11 . .8600 ?
C12 C13 . 1.482(3) ?
C13 C18 . 1.385(3) ?
C13 C14 . 1.389(3) ?
C14 C15 . 1.372(3) ?
C14 H14 . .9300 ?
C15 C16 . 1.384(3) ?
C15 H15 . .9300 ?
C16 C17 . 1.379(3) ?
C16 C19 . 1.511(3) ?
C17 C18 . 1.377(3) ?
C17 H17 . .9300 ?
C18 H18 . .9300 ?
C19 H19A . .9600 ?
C19 H19B . .9600 ?
C19 H19C . .9600 ?

loop_
_geom_hbond_atom_site_label_D
_geom_hbond_atom_site_label_H
_geom_hbond_atom_site_label_A
_geom_hbond_site_symmetry_A
_geom_hbond_distance_DH
_geom_hbond_distance_HA
_geom_hbond_distance_DA
_geom_hbond_angle_DHA
N11 H11 O1W 1_555 .86 2.001 2.789(2) 151.8
C8 H8A O3 2_555 .97 2.522 3.2340(10) 130.0
O1W HWB O1 4_545 .93 1.828 2.730(5) 162.0
O1W HWA O2 7_556 .88 1.897 2.763(3) 166.2

loop_
_geom_torsion_atom_site_label_1
_geom_torsion_atom_site_label_2
_geom_torsion_atom_site_label_3
_geom_torsion_atom_site_label_4
_geom_torsion
O1 C1 C1A C4A 176.8(2)
C2 C1 C1A C4A .9(3)
O1 C1 C1A C9 .1(3)
C2 C1 C1A C9 -175.8(2)
O1 C1 C2 C3 155.7(3)
C1A C1 C2 C3 -28.5(4)
C1 C2 C3 C4 51.7(4)
C2 C3 C4 C4A -47.1(4)
C1 C1A C4A N10 -178.2(2)
C9 C1A C4A N10 -1.7(3)
C1 C1A C4A C4 2.9(3)
C9 C1A C4A C4 179.4(2)
C3 C4 C4A C1A 20.2(3)
C3 C4 C4A N10 -158.7(2)
O2 C5 C5A C8A 175.6(2)
C6 C5 C5A C8A -1.6(4)
O2 C5 C5A C9 -3.1(4)
C6 C5 C5A C9 179.7(3)
O2 C5 C6 C7 167.4(4)
C5A C5 C6 C7 -15.4(5)
C5 C6 C7 C8 31.1(7)
C6 C7 C8 C8A -27.9(6)
C5 C5A C8A N10 -173.4(2)
C9 C5A C8A N10 5.2(3)
C5 C5A C8A C8 3.9(3)
C9 C5A C8A C8 -177.5(2)
C7 C8 C8A C5A 9.7(4)
C7 C8 C8A N10 -173.0(3)
C8A C5A C9 C1A -13.3(3)
C5 C5A C9 C1A 165.3(2)
C4A C1A C9 C5A 11.4(3)
C1 C1A C9 C5A -172.0(2)
C5A C8A N10 N11 -171.42(19)
C8 C8A N10 N11 11.1(3)
C5A C8A N10 C4A 6.2(3)
C8 C8A N10 C4A -171.2(2)
C1A C4A N10 C8A -8.0(3)
C4 C4A N10 C8A 171.0(2)
C1A C4A N10 N11 169.70(19)
C4 C4A N10 N11 -11.4(3)
C8A N10 N11 C12 103.8(2)
C4A N10 N11 C12 -74.0(2)
N10 N11 C12 O3 -7.5(3)
N10 N11 C12 C13 170.87(17)
O3 C12 C13 C18 -152.9(2)
N11 C12 C13 C18 28.8(3)
O3 C12 C13 C14 28.2(3)
N11 C12 C13 C14 -150.11(19)
C18 C13 C14 C15 .2(3)
C12 C13 C14 C15 179.2(2)
C13 C14 C15 C16 1.0(4)
C14 C15 C16 C17 -1.2(4)
C14 C15 C16 C19 178.8(3)
C15 C16 C17 C18 .3(4)
C19 C16 C17 C18 -179.7(3)
C16 C17 C18 C13 .8(4)
C14 C13 C18 C17 -1.1(3)
C12 C13 C18 C17 180.0(2)

loop_
_cod_related_entry_id
_cod_related_entry_database
_cod_related_entry_code
1 ChemSpider 21135568
